data_7703034
loop_
_publ_author_name
'Dhara, Debabrata'
'Das, Shubhajit'
'Kalita, Pankaj'
'Maiti, Avijit'
'Pati, Swapan K.'
'Scheschkewitz, David'
'Chandrasekhar, Vadapalli'
'Jana, Anukul'

_publ_section_title
;
 Influence of N-heterocyclic carbenes (NHCs) on the hydrolysis of a
 diphosphene.
;
_journal_issue 4
_journal_name_full 'Dalton transactions (Cambridge, England : 2003)'
_journal_page_first 993
_journal_page_last 997
_journal_paper_doi 10.1039/c9dt04690a
_journal_volume 49
_journal_year 2020
_chemical_formula_moiety 'C53 H58 N2 P2'
_chemical_formula_sum 'C53 H58 N2 P2'
_chemical_formula_weight 784.95
_space_group_crystal_system monoclinic
_space_group_IT_number 14
_space_group_name_Hall '-P 2ybc'
_space_group_name_H-M_alt 'P 1 21/c 1'
_atom_sites_solution_hydrogens geom
_atom_sites_solution_primary dual
_audit_creation_date 2018-02-19
_audit_creation_method
;
Olex2 1.2
(compiled 2017.08.10 svn.r3458 for OlexSys, GUI svn.r5381)
;
_audit_update_record
;
2018-09-26 deposited with the CCDC.	2019-12-23 downloaded from the CCDC.
;
_cell_angle_alpha 90
_cell_angle_beta 104.226(6)
_cell_angle_gamma 90
_cell_formula_units_Z 4
_cell_length_a 21.6214(12)
_cell_length_b 10.9205(5)
_cell_length_c 20.4742(10)
_cell_measurement_reflns_used 12333
_cell_measurement_temperature 120.03(10)
_cell_measurement_theta_max 27.4670
_cell_measurement_theta_min 2.6980
_cell_volume 4686.0(4)
_computing_cell_refinement 'CrysAlisPro 1.171.39.29d (Rigaku OD, 2017)'
_computing_data_collection 'CrysAlisPro 1.171.39.29d (Rigaku OD, 2017)'
_computing_data_reduction 'CrysAlisPro 1.171.39.29d (Rigaku OD, 2017)'
_computing_molecular_graphics 'Olex2 (Dolomanov et al., 2009)'
_computing_publication_material 'Olex2 (Dolomanov et al., 2009)'
_computing_structure_refinement 'ShelXL (Sheldrick, 2015)'
_computing_structure_solution 'ShelXT (Sheldrick, 2015)'
_diffrn_ambient_environment N~2~
_diffrn_ambient_temperature 120.03(10)
_diffrn_detector 'CCD plate'
_diffrn_measured_fraction_theta_full 0.999
_diffrn_measured_fraction_theta_max 0.999
_diffrn_measurement_details
;
List of Runs (angles in degrees, time in seconds):

  # Type    Start    End  Width  t~exp~   \w     \q     \k     \f   Frames
#--------------------------------------------------------------------------
  1  \w     65.00  91.00   1.00  120.62    --   10.50  77.00  90.00   26
  2  \w    -62.00  39.00   1.00  120.62    --   10.50 -57.00 120.00  101
  3  \w     63.00  89.00   1.00  120.62    --   10.50  57.00-150.00   26
  4  \w     64.00  94.00   1.00  120.62    --   10.50  77.00-180.00   30
  5  \w    -46.00  38.00   1.00  120.62    --   10.50 -82.00-120.00   84
  6  \w     58.00  90.00   1.00  120.62    --   10.50  77.00 -60.00   32
  7  \w     51.00  81.00   1.00  120.62    --   10.50  77.00   0.00   30
  8  \w    -55.00 -29.00   1.00  120.62    --  -10.90 -82.00   0.00   26
  9  \w    -15.00  32.00   1.00  120.62    --  -10.90 -82.00-150.00   47
 10  \w      7.00  32.00   1.00  120.62    --  -10.90 -82.00 -60.00   25
 11  \w    -41.00  15.00   1.00  120.62    --  -10.90 -82.00 120.00   56
 12  \w    -60.00 -20.00   1.00  120.62    --  -10.90 -82.00  30.00   40
 13  \w    -48.00 -23.00   1.00  120.62    --  -10.90 -77.00-180.00   25
 14  \w    -18.00  26.00   1.00  120.62    --  -10.90 -82.00   0.00   44
 15  \w    -59.00 -20.00   1.00  120.62    --  -10.90 -82.00 -60.00   39
;
_diffrn_measurement_device 'four-circle diffractometer'
_diffrn_measurement_device_type 'XtaLAB AFC12 (RINC): Kappa single'
_diffrn_measurement_method '\w scans'
_diffrn_orient_matrix_type 'CrysAlisPro convention (1999,Acta A55,543-557)'
_diffrn_orient_matrix_UB_11 -0.0016339000
_diffrn_orient_matrix_UB_12 -0.0081765000
_diffrn_orient_matrix_UB_13 -0.0347561000
_diffrn_orient_matrix_UB_21 0.0305604000
_diffrn_orient_matrix_UB_22 -0.0278763000
_diffrn_orient_matrix_UB_23 0.0082980000
_diffrn_orient_matrix_UB_31 -0.0144201000
_diffrn_orient_matrix_UB_32 -0.0580956000
_diffrn_orient_matrix_UB_33 0.0009162000
_diffrn_radiation_monochromator graphite
_diffrn_radiation_probe x-ray
_diffrn_radiation_type MoK\a
_diffrn_radiation_wavelength 0.71073
_diffrn_reflns_av_R_equivalents 0.0680
_diffrn_reflns_av_unetI/netI 0.0536
_diffrn_reflns_Laue_measured_fraction_full 0.999
_diffrn_reflns_Laue_measured_fraction_max 0.999
_diffrn_reflns_limit_h_max 27
_diffrn_reflns_limit_h_min -27
_diffrn_reflns_limit_k_max 13
_diffrn_reflns_limit_k_min -13
_diffrn_reflns_limit_l_max 25
_diffrn_reflns_limit_l_min -25
_diffrn_reflns_number 64797
_diffrn_reflns_point_group_measured_fraction_full 0.999
_diffrn_reflns_point_group_measured_fraction_max 0.999
_diffrn_reflns_theta_full 25.242
_diffrn_reflns_theta_max 26.498
_diffrn_reflns_theta_min 2.694
_diffrn_source 'fine-focus sealed X-ray tube'
_diffrn_source_type 'Enhance (Mo) X-ray Source'
_exptl_absorpt_coefficient_mu 0.128
_exptl_absorpt_correction_T_max 1.00000
_exptl_absorpt_correction_T_min 0.68808
_exptl_absorpt_correction_type multi-scan
_exptl_absorpt_process_details
;
CrysAlisPro 1.171.39.29d (Rigaku Oxford Diffraction, 2017)
Empirical absorption correction using spherical harmonics,
 implemented in SCALE3 ABSPACK scaling algorithm.
;
_exptl_crystal_colour red
_exptl_crystal_colour_primary red
_exptl_crystal_density_diffrn 1.113
_exptl_crystal_description needle
_exptl_crystal_F_000 1680
_exptl_crystal_size_max 0.407
_exptl_crystal_size_mid 0.131
_exptl_crystal_size_min 0.119
_refine_diff_density_max 0.333
_refine_diff_density_min -0.298
_refine_diff_density_rms 0.059
_refine_ls_extinction_method none
_refine_ls_goodness_of_fit_ref 1.066
_refine_ls_hydrogen_treatment constr
_refine_ls_matrix_type full
_refine_ls_number_parameters 528
_refine_ls_number_reflns 9713
_refine_ls_number_restraints 0
_refine_ls_restrained_S_all 1.066
_refine_ls_R_factor_all 0.0825
_refine_ls_R_factor_gt 0.0627
_refine_ls_shift/su_max 0.001
_refine_ls_shift/su_mean 0.000
_refine_ls_structure_factor_coef Fsqd
_refine_ls_weighting_details 'w=1/[\s^2^(Fo^2^)+(0.0483P)^2^+5.3343P] where P=(Fo^2^+2Fc^2^)/3'
_refine_ls_weighting_scheme calc
_refine_ls_wR_factor_gt 0.1323
_refine_ls_wR_factor_ref 0.1396
_reflns_Friedel_coverage 0.000
_reflns_number_gt 7639
_reflns_number_total 9713
_reflns_threshold_expression 'I > 2\s(I)'
_cod_data_source_file c9dt04690a2.cif
_cod_data_source_block aj0190
_cod_depositor_comments 'Adding full bibliography for 7703034--7703036.cif.'
_cod_database_code 7703034
_shelx_shelxl_version_number 2017/1
_chemical_oxdiff_formula 'C48 H50 N2 P1'
_shelx_space_group_comment
;
The symmetry employed for this shelxl refinement is uniquely defined
by the following loop, which should always be used as a source of
symmetry information in preference to the above space-group names.
They are only intended as comments.
;
_reflns_odcompleteness_completeness 99.84
_reflns_odcompleteness_iscentric 1
_reflns_odcompleteness_theta 26.32
_olex2_refinement_description
;
1. Fixed Uiso
 At 1.2 times of:
  All C(H) groups
 At 1.5 times of:
  All C(H,H,H) groups
2.a Aromatic/amide H refined with riding coordinates:
 C25(H25), C8(H8), C10(H10), C38(H38), C9(H9), C34(H34), C40(H40), C16(H16),
 C23(H23), C32(H32), C49(H49), C33(H33), C14(H14), C47(H47), C3(H3), C2(H2)
2.b Idealised Me refined as rotating group:
 C29(H29A,H29B,H29C), C27(H27A,H27B,H27C), C19(H19A,H19B,H19C), C44(H44A,H44B,
 H44C), C53(H53A,H53B,H53C), C43(H43A,H43B,H43C), C4(H4A,H4B,H4C), C18(H18A,
 H18B,H18C), C5(H5A,H5B,H5C), C42(H42A,H42B,H42C), C28(H28A,H28B,H28C),
 C51(H51A,H51B,H51C), C52(H52A,H52B,H52C), C20(H20A,H20B,H20C)
;
_olex2_submission_special_instructions 'No special instructions were received'
_oxdiff_exptl_absorpt_empirical_details
;
Empirical correction (ABSPACK) includes:
- Absorption correction using spherical harmonics
- Frame scaling
;
_oxdiff_exptl_absorpt_empirical_full_max 1.386
_oxdiff_exptl_absorpt_empirical_full_min 0.580

loop_
_space_group_symop_operation_xyz
'x, y, z'
'-x, y+1/2, -z+1/2'
'-x, -y, -z'
'x, -y-1/2, z-1/2'

loop_
_atom_site_label
_atom_site_type_symbol
_atom_site_fract_x
_atom_site_fract_y
_atom_site_fract_z
_atom_site_U_iso_or_equiv
_atom_site_adp_type
_atom_site_occupancy
_atom_site_site_symmetry_order
_atom_site_calc_flag
_atom_site_refinement_flags_posn
P1 P 0.25299(3) 0.57910(5) 0.65252(3) 0.01524(14) Uani 1 1 d .
P2 P 0.28855(3) 0.46570(6) 0.73842(3) 0.01967(15) Uani 1 1 d .
N1 N 0.25485(10) 0.58136(19) 0.51601(9) 0.0254(5) Uani 1 1 d .
N2 N 0.31124(10) 0.42843(18) 0.56326(10) 0.0233(5) Uani 1 1 d .
C6 C 0.29851(10) 0.7239(2) 0.67300(10) 0.0147(4) Uani 1 1 d .
C7 C 0.26562(11) 0.8214(2) 0.69617(11) 0.0173(5) Uani 1 1 d .
C22 C 0.41996(11) 0.6473(2) 0.58645(11) 0.0194(5) Uani 1 1 d .
C26 C 0.44220(11) 0.5865(2) 0.70429(11) 0.0196(5) Uani 1 1 d .
C11 C 0.35987(11) 0.7494(2) 0.66335(11) 0.0171(5) Uani 1 1 d .
C30 C 0.22892(10) 0.3469(2) 0.73948(11) 0.0166(5) Uani 1 1 d .
C1 C 0.28070(11) 0.5297(2) 0.57715(11) 0.0190(5) Uani 1 1 d .
C25 C 0.48843(11) 0.5061(2) 0.69287(12) 0.0218(5) Uani 1 1 d .
H25 H 0.511372 0.459002 0.728482 0.026 Uiso 1 1 calc R
C45 C 0.15516(11) 0.3538(2) 0.61955(11) 0.0196(5) Uani 1 1 d .
C36 C 0.29432(11) 0.3270(2) 0.86191(11) 0.0185(5) Uani 1 1 d .
C35 C 0.17780(11) 0.2991(2) 0.68833(11) 0.0186(5) Uani 1 1 d .
C21 C 0.40589(10) 0.6552(2) 0.65018(11) 0.0174(5) Uani 1 1 d .
C41 C 0.28007(11) 0.4046(2) 0.91068(11) 0.0210(5) Uani 1 1 d .
C31 C 0.24167(11) 0.2858(2) 0.80293(11) 0.0201(5) Uani 1 1 d .
C37 C 0.35651(12) 0.2822(2) 0.87047(11) 0.0215(5) Uani 1 1 d .
C8 C 0.29110(11) 0.9393(2) 0.70339(11) 0.0212(5) Uani 1 1 d .
H8 H 0.268936 1.002131 0.718288 0.025 Uiso 1 1 calc R
C10 C 0.38283(11) 0.8692(2) 0.66971(11) 0.0205(5) Uani 1 1 d .
H10 H 0.422198 0.885683 0.660917 0.025 Uiso 1 1 calc R
C38 C 0.40297(12) 0.3132(2) 0.92806(12) 0.0239(5) Uani 1 1 d .
H38 H 0.444230 0.283636 0.933267 0.029 Uiso 1 1 calc R
C39 C 0.38954(12) 0.3874(2) 0.97822(12) 0.0231(5) Uani 1 1 d .
C9 C 0.34882(12) 0.9640(2) 0.68869(12) 0.0241(5) Uani 1 1 d .
H9 H 0.364590 1.043582 0.691531 0.029 Uiso 1 1 calc R
C50 C 0.11292(11) 0.4536(2) 0.60993(12) 0.0226(5) Uani 1 1 d .
C46 C 0.17102(11) 0.2995(2) 0.56374(12) 0.0238(5) Uani 1 1 d .
C34 C 0.14378(12) 0.1972(2) 0.70101(12) 0.0256(6) Uani 1 1 d .
H34 H 0.110708 0.167484 0.666645 0.031 Uiso 1 1 calc R
C13 C 0.20345(11) 0.7708(2) 0.78148(12) 0.0239(5) Uani 1 1 d .
C12 C 0.20300(11) 0.8045(2) 0.71486(12) 0.0214(5) Uani 1 1 d .
C40 C 0.32804(12) 0.4330(2) 0.96847(12) 0.0226(5) Uani 1 1 d .
H40 H 0.318367 0.483740 1.001086 0.027 Uiso 1 1 calc R
C29 C 0.43699(12) 0.6052(2) 0.77580(12) 0.0261(6) Uani 1 1 d .
H29A H 0.446483 0.529762 0.800299 0.039 Uiso 1 1 calc GR
H29B H 0.394431 0.630666 0.775518 0.039 Uiso 1 1 calc GR
H29C H 0.466741 0.667026 0.797046 0.039 Uiso 1 1 calc GR
C16 C 0.08885(12) 0.8272(2) 0.69090(15) 0.0336(7) Uani 1 1 d .
H16 H 0.050592 0.847997 0.660810 0.040 Uiso 1 1 calc R
C27 C 0.38826(12) 0.7289(2) 0.52867(12) 0.0243(5) Uani 1 1 d .
H27A H 0.351982 0.768153 0.538784 0.037 Uiso 1 1 calc GR
H27B H 0.374580 0.680706 0.488506 0.037 Uiso 1 1 calc GR
H27C H 0.418012 0.789984 0.521884 0.037 Uiso 1 1 calc GR
C19 C 0.26535(12) 0.7461(3) 0.83241(12) 0.0286(6) Uani 1 1 d .
H19A H 0.286121 0.676936 0.818138 0.043 Uiso 1 1 calc GR
H19B H 0.256919 0.728867 0.875382 0.043 Uiso 1 1 calc GR
H19C H 0.292489 0.816628 0.836180 0.043 Uiso 1 1 calc GR
C24 C 0.50138(11) 0.4941(2) 0.63022(12) 0.0226(5) Uani 1 1 d .
C17 C 0.14556(12) 0.8357(2) 0.66975(13) 0.0264(6) Uani 1 1 d .
C23 C 0.46678(11) 0.5660(2) 0.57791(12) 0.0225(5) Uani 1 1 d .
H23 H 0.475250 0.559423 0.535653 0.027 Uiso 1 1 calc R
C44 C 0.21400(12) 0.4572(2) 0.90077(13) 0.0280(6) Uani 1 1 d .
H44A H 0.202881 0.501456 0.858988 0.042 Uiso 1 1 calc GR
H44B H 0.213012 0.511764 0.937280 0.042 Uiso 1 1 calc GR
H44C H 0.183996 0.392028 0.899720 0.042 Uiso 1 1 calc GR
C32 C 0.20620(12) 0.1855(2) 0.81363(12) 0.0262(6) Uani 1 1 d .
H32 H 0.215436 0.148770 0.855912 0.031 Uiso 1 1 calc R
C49 C 0.08840(12) 0.4975(3) 0.54470(13) 0.0299(6) Uani 1 1 d .
H49 H 0.060133 0.563140 0.538168 0.036 Uiso 1 1 calc R
C33 C 0.15738(13) 0.1385(2) 0.76301(13) 0.0294(6) Uani 1 1 d .
H33 H 0.134463 0.069911 0.770281 0.035 Uiso 1 1 calc R
C14 C 0.14543(13) 0.7621(3) 0.79939(13) 0.0313(6) Uani 1 1 d .
H14 H 0.145440 0.737252 0.842839 0.038 Uiso 1 1 calc R
C53 C 0.09501(12) 0.5122(2) 0.66891(13) 0.0293(6) Uani 1 1 d .
H53A H 0.077565 0.451363 0.693141 0.044 Uiso 1 1 calc GR
H53B H 0.063766 0.574850 0.653161 0.044 Uiso 1 1 calc GR
H53C H 0.132230 0.547842 0.698197 0.044 Uiso 1 1 calc GR
C47 C 0.14612(12) 0.3479(3) 0.49973(12) 0.0308(6) Uani 1 1 d .
H47 H 0.157617 0.312930 0.463007 0.037 Uiso 1 1 calc R
C43 C 0.44028(13) 0.4159(3) 1.04150(13) 0.0314(6) Uani 1 1 d .
H43A H 0.477827 0.368557 1.042064 0.047 Uiso 1 1 calc GR
H43B H 0.424726 0.395673 1.080233 0.047 Uiso 1 1 calc GR
H43C H 0.450538 0.501482 1.042441 0.047 Uiso 1 1 calc GR
C3 C 0.30468(13) 0.4183(3) 0.49465(13) 0.0317(6) Uani 1 1 d .
H3 H 0.321448 0.356669 0.472794 0.038 Uiso 1 1 calc R
C4 C 0.21454(14) 0.6901(2) 0.50620(13) 0.0328(6) Uani 1 1 d .
H4A H 0.183055 0.682343 0.531839 0.049 Uiso 1 1 calc GR
H4B H 0.193662 0.698405 0.459283 0.049 Uiso 1 1 calc GR
H4C H 0.240333 0.761105 0.521012 0.049 Uiso 1 1 calc GR
C18 C 0.14186(13) 0.8783(3) 0.59941(14) 0.0363(7) Uani 1 1 d .
H18A H 0.184197 0.889870 0.593585 0.054 Uiso 1 1 calc GR
H18B H 0.118985 0.954380 0.591582 0.054 Uiso 1 1 calc GR
H18C H 0.120040 0.818016 0.567953 0.054 Uiso 1 1 calc GR
C5 C 0.35090(12) 0.3450(2) 0.61138(13) 0.0299(6) Uani 1 1 d .
H5A H 0.394379 0.372561 0.621612 0.045 Uiso 1 1 calc GR
H5B H 0.348296 0.264269 0.592299 0.045 Uiso 1 1 calc GR
H5C H 0.336165 0.343064 0.651938 0.045 Uiso 1 1 calc GR
C42 C 0.37294(13) 0.2012(3) 0.81781(13) 0.0320(6) Uani 1 1 d .
H42A H 0.353387 0.122468 0.818517 0.048 Uiso 1 1 calc GR
H42B H 0.418410 0.191689 0.827067 0.048 Uiso 1 1 calc GR
H42C H 0.357530 0.237800 0.774199 0.048 Uiso 1 1 calc GR
C15 C 0.08778(13) 0.7890(3) 0.75467(15) 0.0360(7) Uani 1 1 d .
C2 C 0.26973(15) 0.5136(3) 0.46545(13) 0.0352(7) Uani 1 1 d .
H2 H 0.257770 0.530808 0.419569 0.042 Uiso 1 1 calc R
C28 C 0.55308(13) 0.4082(3) 0.61993(14) 0.0337(6) Uani 1 1 d .
H28A H 0.579166 0.383627 0.662942 0.051 Uiso 1 1 calc GR
H28B H 0.578995 0.449290 0.594809 0.051 Uiso 1 1 calc GR
H28C H 0.533864 0.337204 0.595516 0.051 Uiso 1 1 calc GR
C51 C 0.21234(13) 0.1869(2) 0.57107(14) 0.0332(6) Uani 1 1 d .
H51A H 0.240645 0.185398 0.615271 0.050 Uiso 1 1 calc GR
H51B H 0.236859 0.188372 0.537835 0.050 Uiso 1 1 calc GR
H51C H 0.185867 0.115184 0.564779 0.050 Uiso 1 1 calc GR
C48 C 0.10483(13) 0.4464(3) 0.48932(13) 0.0331(7) Uani 1 1 d .
C52 C 0.07891(15) 0.4974(4) 0.41891(15) 0.0508(9) Uani 1 1 d .
H52A H 0.047381 0.558772 0.419959 0.076 Uiso 1 1 calc GR
H52B H 0.059829 0.432458 0.389112 0.076 Uiso 1 1 calc GR
H52C H 0.113126 0.533181 0.403151 0.076 Uiso 1 1 calc GR
C20 C 0.02466(15) 0.7735(4) 0.77390(19) 0.0576(10) Uani 1 1 d .
H20A H -0.006816 0.826063 0.746368 0.086 Uiso 1 1 calc GR
H20B H 0.030014 0.794814 0.820451 0.086 Uiso 1 1 calc GR
H20C H 0.010918 0.689893 0.767031 0.086 Uiso 1 1 calc GR

loop_
_atom_site_aniso_label
_atom_site_aniso_U_11
_atom_site_aniso_U_22
_atom_site_aniso_U_33
_atom_site_aniso_U_23
_atom_site_aniso_U_13
_atom_site_aniso_U_12
P1 0.0181(3) 0.0148(3) 0.0127(3) -0.0010(2) 0.0036(2) -0.0021(2)
P2 0.0213(3) 0.0212(3) 0.0146(3) 0.0031(2) 0.0008(2) -0.0042(3)
N1 0.0423(13) 0.0200(11) 0.0140(10) -0.0017(8) 0.0067(9) -0.0070(10)
N2 0.0291(11) 0.0206(11) 0.0221(10) -0.0078(9) 0.0101(9) -0.0068(9)
C6 0.0182(11) 0.0127(11) 0.0115(10) -0.0005(8) 0.0003(9) -0.0003(9)
C7 0.0195(12) 0.0175(11) 0.0138(11) -0.0011(9) 0.0022(9) 0.0008(9)
C22 0.0183(12) 0.0199(12) 0.0199(12) -0.0023(10) 0.0047(9) -0.0026(10)
C26 0.0175(11) 0.0224(12) 0.0174(11) -0.0020(10) 0.0017(9) -0.0048(10)
C11 0.0200(12) 0.0183(11) 0.0114(10) -0.0005(9) 0.0011(9) -0.0005(9)
C30 0.0192(11) 0.0156(11) 0.0158(11) 0.0010(9) 0.0060(9) 0.0029(9)
C1 0.0227(12) 0.0172(11) 0.0173(11) -0.0040(9) 0.0056(9) -0.0076(10)
C25 0.0192(12) 0.0205(12) 0.0225(12) 0.0029(10) -0.0010(10) -0.0018(10)
C45 0.0183(12) 0.0216(12) 0.0165(11) 0.0006(9) -0.0003(9) -0.0063(10)
C36 0.0265(13) 0.0155(11) 0.0134(11) 0.0065(9) 0.0047(9) 0.0004(10)
C35 0.0194(12) 0.0174(11) 0.0193(12) 0.0007(9) 0.0054(9) -0.0007(9)
C21 0.0151(11) 0.0181(11) 0.0189(11) -0.0027(9) 0.0041(9) -0.0046(9)
C41 0.0277(13) 0.0184(12) 0.0187(12) 0.0039(9) 0.0088(10) 0.0010(10)
C31 0.0251(13) 0.0191(12) 0.0174(11) 0.0011(9) 0.0078(10) 0.0021(10)
C37 0.0302(13) 0.0173(12) 0.0173(12) 0.0026(9) 0.0065(10) 0.0032(10)
C8 0.0255(13) 0.0166(12) 0.0212(12) -0.0040(10) 0.0050(10) 0.0026(10)
C10 0.0218(12) 0.0213(12) 0.0181(12) -0.0032(10) 0.0046(10) -0.0048(10)
C38 0.0254(13) 0.0229(13) 0.0221(12) 0.0034(10) 0.0033(10) 0.0038(10)
C39 0.0300(14) 0.0198(12) 0.0185(12) 0.0045(10) 0.0038(10) -0.0032(10)
C9 0.0306(14) 0.0150(12) 0.0262(13) -0.0031(10) 0.0057(11) -0.0060(10)
C50 0.0170(12) 0.0234(13) 0.0256(13) 0.0008(10) 0.0022(10) -0.0077(10)
C46 0.0225(13) 0.0276(13) 0.0208(12) -0.0034(10) 0.0045(10) -0.0096(11)
C34 0.0254(13) 0.0262(13) 0.0234(13) -0.0015(11) 0.0028(10) -0.0071(11)
C13 0.0230(13) 0.0246(13) 0.0259(13) -0.0108(10) 0.0094(10) -0.0025(10)
C12 0.0209(12) 0.0157(12) 0.0274(13) -0.0080(10) 0.0055(10) -0.0001(10)
C40 0.0338(14) 0.0179(12) 0.0182(12) -0.0006(10) 0.0104(10) -0.0023(11)
C29 0.0239(13) 0.0331(15) 0.0191(12) 0.0007(11) 0.0009(10) 0.0011(11)
C16 0.0196(13) 0.0274(14) 0.0513(18) -0.0126(13) 0.0040(12) 0.0045(11)
C27 0.0274(13) 0.0243(13) 0.0220(12) 0.0011(10) 0.0075(10) 0.0016(11)
C19 0.0322(14) 0.0368(15) 0.0191(12) -0.0080(11) 0.0108(11) -0.0037(12)
C24 0.0191(12) 0.0213(12) 0.0274(13) -0.0025(10) 0.0055(10) -0.0002(10)
C17 0.0275(14) 0.0176(12) 0.0330(14) -0.0042(11) 0.0050(11) 0.0013(11)
C23 0.0252(13) 0.0252(13) 0.0193(12) -0.0039(10) 0.0098(10) -0.0025(10)
C44 0.0315(14) 0.0293(14) 0.0254(13) 0.0020(11) 0.0110(11) 0.0043(11)
C32 0.0334(14) 0.0256(13) 0.0191(12) 0.0072(10) 0.0055(11) -0.0013(11)
C49 0.0170(12) 0.0316(14) 0.0366(15) 0.0116(12) -0.0023(11) -0.0016(11)
C33 0.0366(15) 0.0234(13) 0.0285(14) 0.0044(11) 0.0084(12) -0.0085(12)
C14 0.0335(15) 0.0358(15) 0.0289(14) -0.0137(12) 0.0163(12) -0.0055(12)
C53 0.0230(13) 0.0258(14) 0.0388(15) -0.0019(12) 0.0073(11) -0.0009(11)
C47 0.0300(14) 0.0439(17) 0.0184(12) -0.0033(12) 0.0061(11) -0.0150(13)
C43 0.0348(15) 0.0314(15) 0.0252(13) -0.0012(11) 0.0019(11) -0.0052(12)
C3 0.0451(17) 0.0299(15) 0.0262(14) -0.0135(12) 0.0206(12) -0.0127(13)
C4 0.0466(17) 0.0279(14) 0.0191(13) 0.0048(11) -0.0010(12) -0.0014(13)
C18 0.0278(15) 0.0355(16) 0.0407(16) 0.0076(13) -0.0012(12) 0.0051(12)
C5 0.0286(14) 0.0242(13) 0.0371(15) -0.0091(12) 0.0082(12) 0.0013(11)
C42 0.0369(15) 0.0328(15) 0.0234(13) -0.0029(11) 0.0019(11) 0.0141(12)
C15 0.0254(14) 0.0364(16) 0.0497(18) -0.0227(14) 0.0160(13) -0.0047(12)
C2 0.0596(19) 0.0313(15) 0.0186(13) -0.0056(11) 0.0168(13) -0.0163(14)
C28 0.0319(15) 0.0339(16) 0.0354(15) -0.0026(12) 0.0084(12) 0.0089(12)
C51 0.0368(15) 0.0289(15) 0.0376(15) -0.0058(12) 0.0161(13) -0.0056(12)
C48 0.0273(14) 0.0456(17) 0.0228(14) 0.0115(12) -0.0008(11) -0.0119(13)
C52 0.0381(17) 0.080(3) 0.0291(16) 0.0236(16) -0.0026(13) -0.0108(17)
C20 0.0331(17) 0.076(3) 0.071(2) -0.028(2) 0.0269(17) -0.0063(17)

loop_
_atom_type_symbol
_atom_type_description
_atom_type_scat_dispersion_real
_atom_type_scat_dispersion_imag
_atom_type_scat_source
C C 0.0033 0.0016 'International Tables Vol C Tables 4.2.6.8 and 6.1.1.4'
H H 0.0000 0.0000 'International Tables Vol C Tables 4.2.6.8 and 6.1.1.4'
N N 0.0061 0.0033 'International Tables Vol C Tables 4.2.6.8 and 6.1.1.4'
P P 0.1023 0.0942 'International Tables Vol C Tables 4.2.6.8 and 6.1.1.4'

loop_
_exptl_crystal_face_index_h
_exptl_crystal_face_index_k
_exptl_crystal_face_index_l
_exptl_crystal_face_perp_dist
3 -15 6 0.2581
-28 -3 -2 0.0779
-3 15 -6 0.1218
29 2 2 0.0534
-17 -6 24 0.1035
-7 6 26 0.0781
11 -3 -28 0.0846
-12 1 28 0.0509
15 3 -27 0.0475
6 3 -28 0.0416
-8 -5 27 0.0869
-1 -4 27 0.0826
-8 -4 -24 0.0990
-8 3 -25 0.0577
23 -5 11 0.0920
-25 1 -10 0.0655
30 0 -10 0.0427
-29 -5 9 0.0878
2 2 27 0.0545

loop_
_geom_angle_atom_site_label_1
_geom_angle_atom_site_label_2
_geom_angle_atom_site_label_3
_geom_angle
C6 P1 P2 104.16(7)
C6 P1 C1 99.97(10)
C1 P1 P2 112.93(8)
C30 P2 P1 107.96(7)
C1 N1 C4 124.1(2)
C1 N1 C2 110.5(2)
C2 N1 C4 125.3(2)
C1 N2 C3 110.2(2)
C1 N2 C5 127.3(2)
C3 N2 C5 122.3(2)
C7 C6 P1 115.58(16)
C11 C6 P1 126.81(17)
C11 C6 C7 117.4(2)
C6 C7 C12 123.1(2)
C8 C7 C6 120.6(2)
C8 C7 C12 116.3(2)
C21 C22 C27 122.0(2)
C23 C22 C21 118.9(2)
C23 C22 C27 119.0(2)
C25 C26 C21 119.2(2)
C25 C26 C29 118.4(2)
C21 C26 C29 122.1(2)
C6 C11 C21 125.1(2)
C10 C11 C6 119.7(2)
C10 C11 C21 115.1(2)
C35 C30 P2 132.30(17)
C35 C30 C31 116.1(2)
C31 C30 P2 111.30(16)
N1 C1 P1 119.82(18)
N2 C1 P1 133.01(18)
N2 C1 N1 104.88(19)
C26 C25 H25 118.9
C24 C25 C26 122.2(2)
C24 C25 H25 118.9
C50 C45 C35 119.5(2)
C46 C45 C35 120.6(2)
C46 C45 C50 119.6(2)
C41 C36 C31 119.7(2)
C37 C36 C41 119.7(2)
C37 C36 C31 120.5(2)
C30 C35 C45 124.2(2)
C34 C35 C30 120.4(2)
C34 C35 C45 115.4(2)
C22 C21 C11 120.7(2)
C26 C21 C22 119.3(2)
C26 C21 C11 119.37(19)
C36 C41 C40 119.2(2)
C36 C41 C44 120.1(2)
C40 C41 C44 120.6(2)
C30 C31 C36 121.8(2)
C32 C31 C30 121.6(2)
C32 C31 C36 116.6(2)
C36 C37 C42 120.3(2)
C38 C37 C36 119.5(2)
C38 C37 C42 120.2(2)
C7 C8 H8 119.6
C9 C8 C7 120.8(2)
C9 C8 H8 119.6
C11 C10 H10 119.0
C9 C10 C11 121.9(2)
C9 C10 H10 119.0
C37 C38 H38 119.0
C37 C38 C39 121.9(2)
C39 C38 H38 119.0
C38 C39 C43 120.9(2)
C40 C39 C38 117.9(2)
C40 C39 C43 121.2(2)
C8 C9 H9 120.4
C10 C9 C8 119.2(2)
C10 C9 H9 120.4
C45 C50 C53 120.4(2)
C49 C50 C45 118.8(2)
C49 C50 C53 120.8(2)
C45 C46 C51 121.5(2)
C47 C46 C45 119.4(2)
C47 C46 C51 119.1(2)
C35 C34 H34 118.8
C33 C34 C35 122.5(2)
C33 C34 H34 118.8
C12 C13 C19 120.7(2)
C14 C13 C12 118.7(2)
C14 C13 C19 120.7(2)
C13 C12 C7 119.0(2)
C17 C12 C7 120.8(2)
C17 C12 C13 119.8(2)
C41 C40 H40 119.2
C39 C40 C41 121.7(2)
C39 C40 H40 119.2
C26 C29 H29A 109.5
C26 C29 H29B 109.5
C26 C29 H29C 109.5
H29A C29 H29B 109.5
H29A C29 H29C 109.5
H29B C29 H29C 109.5
C17 C16 H16 118.9
C15 C16 H16 118.9
C15 C16 C17 122.2(3)
C22 C27 H27A 109.5
C22 C27 H27B 109.5
C22 C27 H27C 109.5
H27A C27 H27B 109.5
H27A C27 H27C 109.5
H27B C27 H27C 109.5
C13 C19 H19A 109.5
C13 C19 H19B 109.5
C13 C19 H19C 109.5
H19A C19 H19B 109.5
H19A C19 H19C 109.5
H19B C19 H19C 109.5
C25 C24 C23 117.9(2)
C25 C24 C28 120.8(2)
C23 C24 C28 121.3(2)
C12 C17 C16 118.9(2)
C12 C17 C18 122.8(2)
C16 C17 C18 118.3(2)
C22 C23 H23 118.8
C24 C23 C22 122.3(2)
C24 C23 H23 118.8
C41 C44 H44A 109.5
C41 C44 H44B 109.5
C41 C44 H44C 109.5
H44A C44 H44B 109.5
H44A C44 H44C 109.5
H44B C44 H44C 109.5
C31 C32 H32 119.2
C33 C32 C31 121.7(2)
C33 C32 H32 119.2
C50 C49 H49 119.0
C48 C49 C50 122.1(3)
C48 C49 H49 119.0
C34 C33 H33 121.1
C32 C33 C34 117.7(2)
C32 C33 H33 121.1
C13 C14 H14 118.9
C15 C14 C13 122.2(3)
C15 C14 H14 118.9
C50 C53 H53A 109.5
C50 C53 H53B 109.5
C50 C53 H53C 109.5
H53A C53 H53B 109.5
H53A C53 H53C 109.5
H53B C53 H53C 109.5
C46 C47 H47 119.1
C48 C47 C46 121.8(2)
C48 C47 H47 119.1
C39 C43 H43A 109.5
C39 C43 H43B 109.5
C39 C43 H43C 109.5
H43A C43 H43B 109.5
H43A C43 H43C 109.5
H43B C43 H43C 109.5
N2 C3 H3 126.3
C2 C3 N2 107.3(2)
C2 C3 H3 126.3
N1 C4 H4A 109.5
N1 C4 H4B 109.5
N1 C4 H4C 109.5
H4A C4 H4B 109.5
H4A C4 H4C 109.5
H4B C4 H4C 109.5
C17 C18 H18A 109.5
C17 C18 H18B 109.5
C17 C18 H18C 109.5
H18A C18 H18B 109.5
H18A C18 H18C 109.5
H18B C18 H18C 109.5
N2 C5 H5A 109.5
N2 C5 H5B 109.5
N2 C5 H5C 109.5
H5A C5 H5B 109.5
H5A C5 H5C 109.5
H5B C5 H5C 109.5
C37 C42 H42A 109.5
C37 C42 H42B 109.5
C37 C42 H42C 109.5
H42A C42 H42B 109.5
H42A C42 H42C 109.5
H42B C42 H42C 109.5
C16 C15 C14 118.0(2)
C16 C15 C20 120.3(3)
C14 C15 C20 121.6(3)
N1 C2 H2 126.5
C3 C2 N1 107.1(2)
C3 C2 H2 126.5
C24 C28 H28A 109.5
C24 C28 H28B 109.5
C24 C28 H28C 109.5
H28A C28 H28B 109.5
H28A C28 H28C 109.5
H28B C28 H28C 109.5
C46 C51 H51A 109.5
C46 C51 H51B 109.5
C46 C51 H51C 109.5
H51A C51 H51B 109.5
H51A C51 H51C 109.5
H51B C51 H51C 109.5
C49 C48 C52 121.3(3)
C47 C48 C49 118.3(2)
C47 C48 C52 120.4(3)
C48 C52 H52A 109.5
C48 C52 H52B 109.5
C48 C52 H52C 109.5
H52A C52 H52B 109.5
H52A C52 H52C 109.5
H52B C52 H52C 109.5
C15 C20 H20A 109.5
C15 C20 H20B 109.5
C15 C20 H20C 109.5
H20A C20 H20B 109.5
H20A C20 H20C 109.5
H20B C20 H20C 109.5

loop_
_geom_bond_atom_site_label_1
_geom_bond_atom_site_label_2
_geom_bond_distance
P1 P2 2.1339(8)
P1 C6 1.855(2)
P1 C1 1.867(2)
P2 C30 1.833(2)
N1 C1 1.362(3)
N1 C4 1.457(3)
N1 C2 1.373(3)
N2 C1 1.353(3)
N2 C3 1.381(3)
N2 C5 1.457(3)
C6 C7 1.425(3)
C6 C11 1.416(3)
C7 C8 1.395(3)
C7 C12 1.506(3)
C22 C21 1.414(3)
C22 C27 1.505(3)
C22 C23 1.390(3)
C26 C25 1.392(3)
C26 C21 1.407(3)
C26 C29 1.510(3)
C11 C21 1.501(3)
C11 C10 1.394(3)
C30 C35 1.422(3)
C30 C31 1.426(3)
C25 H25 0.9300
C25 C24 1.385(3)
C45 C35 1.497(3)
C45 C50 1.405(3)
C45 C46 1.403(3)
C36 C41 1.401(3)
C36 C31 1.510(3)
C36 C37 1.401(3)
C35 C34 1.393(3)
C41 C40 1.403(3)
C41 C44 1.507(3)
C31 C32 1.385(3)
C37 C38 1.390(3)
C37 C42 1.503(3)
C8 H8 0.9300
C8 C9 1.380(3)
C10 H10 0.9300
C10 C9 1.380(3)
C38 H38 0.9300
C38 C39 1.393(3)
C39 C40 1.388(3)
C39 C43 1.510(3)
C9 H9 0.9300
C50 C49 1.395(3)
C50 C53 1.499(4)
C46 C47 1.393(3)
C46 C51 1.505(4)
C34 H34 0.9300
C34 C33 1.388(3)
C13 C12 1.410(3)
C13 C19 1.505(4)
C13 C14 1.394(3)
C12 C17 1.396(3)
C40 H40 0.9300
C29 H29A 0.9600
C29 H29B 0.9600
C29 H29C 0.9600
C16 H16 0.9300
C16 C17 1.400(4)
C16 C15 1.376(4)
C27 H27A 0.9600
C27 H27B 0.9600
C27 H27C 0.9600
C19 H19A 0.9600
C19 H19B 0.9600
C19 H19C 0.9600
C24 C23 1.389(3)
C24 C28 1.513(3)
C17 C18 1.497(4)
C23 H23 0.9300
C44 H44A 0.9600
C44 H44B 0.9600
C44 H44C 0.9600
C32 H32 0.9300
C32 C33 1.383(4)
C49 H49 0.9300
C49 C48 1.386(4)
C33 H33 0.9300
C14 H14 0.9300
C14 C15 1.385(4)
C53 H53A 0.9600
C53 H53B 0.9600
C53 H53C 0.9600
C47 H47 0.9300
C47 C48 1.381(4)
C43 H43A 0.9600
C43 H43B 0.9600
C43 H43C 0.9600
C3 H3 0.9300
C3 C2 1.338(4)
C4 H4A 0.9600
C4 H4B 0.9600
C4 H4C 0.9600
C18 H18A 0.9600
C18 H18B 0.9600
C18 H18C 0.9600
C5 H5A 0.9600
C5 H5B 0.9600
C5 H5C 0.9600
C42 H42A 0.9600
C42 H42B 0.9600
C42 H42C 0.9600
C15 C20 1.520(4)
C2 H2 0.9300
C28 H28A 0.9600
C28 H28B 0.9600
C28 H28C 0.9600
C51 H51A 0.9600
C51 H51B 0.9600
C51 H51C 0.9600
C48 C52 1.518(4)
C52 H52A 0.9600
C52 H52B 0.9600
C52 H52C 0.9600
C20 H20A 0.9600
C20 H20B 0.9600
C20 H20C 0.9600

loop_
_exptl_oxdiff_crystal_face_indexfrac_h
_exptl_oxdiff_crystal_face_indexfrac_k
_exptl_oxdiff_crystal_face_indexfrac_l
_exptl_oxdiff_crystal_face_x
_exptl_oxdiff_crystal_face_y
_exptl_oxdiff_crystal_face_z
2.7044 -14.8612 6.2355 -0.0996 0.5487 0.8301
-28.4626 -2.5151 -2.3238 0.1478 -0.8190 0.5544
-2.8275 14.8499 -6.2454 0.1003 -0.5522 -0.8277
28.5061 2.2367 2.4398 -0.1497 0.8291 -0.5388
-16.8992 -6.4943 24.0071 -0.7537 -0.1362 0.6430
-6.8282 6.4824 26.1788 -0.9517 -0.1721 -0.2542
11.0186 -3.0103 -28.0188 0.9804 0.1881 -0.0097
-12.0201 1.0060 28.0198 -0.9624 -0.1629 0.1406
15.0230 3.0034 -27.0197 0.8900 0.1512 -0.4159
6.0188 2.9992 -28.0303 0.9399 -0.1323 -0.2867
-8.0203 -5.0042 27.0291 -0.8854 0.1187 0.4311
-1.0162 -3.9993 27.0354 -0.9053 0.3048 0.2718
-7.9938 -4.0191 -24.0328 0.8812 -0.3317 0.3267
-7.9900 2.9941 -25.0414 0.8589 -0.5354 -0.0817
23.0041 -4.9961 11.0424 -0.3805 0.9339 -0.0314
-25.0075 0.9879 -10.0391 0.3817 -0.8751 0.2940
30.0208 0.0096 -9.9806 0.2978 0.8344 -0.4426
-29.0221 -5.0192 8.9857 -0.2238 -0.6724 0.7183
1.9882 2.0136 27.0322 -0.9592 0.2289 -0.1209

loop_
_smtbx_masks_void_nr
_smtbx_masks_void_average_x
_smtbx_masks_void_average_y
_smtbx_masks_void_average_z
_smtbx_masks_void_volume
_smtbx_masks_void_count_electrons
1 0.000 0.000 0.500 251.8 45.8
2 0.000 0.500 0.000 251.8 45.8
3 0.399 0.633 0.905 11.0 0.3
4 0.399 0.867 0.405 11.0 0.3
5 0.601 0.133 0.595 11.0 0.3
6 0.601 0.367 0.095 11.0 0.3
